data_1554475
loop_
_publ_author_name
'Almendros, Pedro'
'Yanai, Hikaru'
'Hoshikawa, Shoki'
'Aragoncillo, Cristina'
'L\'azaro-Milla, Carlos'
'Toledano-Pinedo, Mireia'
'Matsumoto, Takashi'
'Alcaide, Benito'

_publ_section_title
;
 Transition metal-free controlled synthesis of
 bis[(trifluoromethyl)sulfonyl]ethyl-decorated heterocycles
;
_journal_issue 21
_journal_name_full 'Organic Chemistry Frontiers'
_journal_page_first 3163
_journal_paper_doi 10.1039/C8QO00955D
_journal_volume 5
_journal_year 2018
_chemical_formula_moiety 'C19 H13 F6 N O5 S2, C2 H6 O S'
_chemical_formula_sum 'C21 H19 F6 N O6 S3'
_chemical_formula_weight 591.55
_chemical_melting_point 479
_chemical_name_systematic
;
2-(2,4-diphenyloxazol-3-ium-5-yl)-1,1-bis((trifluoromethyl)sulfonyl)ethan-1-ide 
;
_space_group_crystal_system monoclinic
_space_group_IT_number 14
_space_group_name_Hall '-P 2yn'
_space_group_name_H-M_alt 'P 1 21/n 1'
_atom_sites_solution_hydrogens mixed
_audit_creation_date 2018-02-15
_audit_creation_method SHELXL-2014
_audit_update_record
;
2018-03-24 deposited with the CCDC.
2018-09-20 downloaded from the CCDC.
;
_cell_angle_alpha 90
_cell_angle_beta 113.6170(10)
_cell_angle_gamma 90
_cell_formula_units_Z 4
_cell_length_a 13.0371(9)
_cell_length_b 14.5605(10)
_cell_length_c 14.0643(10)
_cell_measurement_reflns_used 4035
_cell_measurement_temperature 90
_cell_measurement_theta_max 26.99
_cell_measurement_theta_min 2.21
_cell_volume 2446.2(3)
_computing_cell_refinement 'APEX2 V2014.11-0 (Bruker AXS Inc.,2014)'
_computing_data_collection 'APEX2 V2014.11-0 (Bruker AXS Inc.,2014)'
_computing_data_reduction 'SAINT V8.34a (Bruker AXS Inc., 2013)'
_computing_molecular_graphics 'Platon (A.L.Spek, 2003)'
_computing_publication_material
;
pubCIF (Westrip, 2010) and enCIFer (Allen et al. 2004)
;
_computing_structure_refinement 'SHELXL-2014/7 (Sheldrick, 2014)'
_computing_structure_solution 'SHELXTL XT Intrinsic Phasing (Sheldrick, 2013)'
_diffrn_ambient_temperature 90
_diffrn_detector_area_resol_mean 8.333
_diffrn_measured_fraction_theta_full 0.998
_diffrn_measured_fraction_theta_max 0.998
_diffrn_measurement_device_type 'Bruker D8 goniometer'
_diffrn_measurement_method 'omega scans'
_diffrn_radiation_monochromator 'Bruker Helios multilayered confocal mirror'
_diffrn_radiation_type MoK\a
_diffrn_radiation_wavelength 0.71073
_diffrn_reflns_av_R_equivalents 0.0267
_diffrn_reflns_av_unetI/netI 0.0316
_diffrn_reflns_Laue_measured_fraction_full 0.998
_diffrn_reflns_Laue_measured_fraction_max 0.998
_diffrn_reflns_limit_h_max 13
_diffrn_reflns_limit_h_min -15
_diffrn_reflns_limit_k_max 12
_diffrn_reflns_limit_k_min -17
_diffrn_reflns_limit_l_max 16
_diffrn_reflns_limit_l_min -16
_diffrn_reflns_number 11761
_diffrn_reflns_point_group_measured_fraction_full 0.998
_diffrn_reflns_point_group_measured_fraction_max 0.998
_diffrn_reflns_theta_full 25.000
_diffrn_reflns_theta_max 25.027
_diffrn_reflns_theta_min 1.801
_diffrn_source 'rotating-anode X-ray tube'
_diffrn_source_type 'Bruker TXS fine-focus Turbo X-ray Source'
_exptl_absorpt_coefficient_mu 0.388
_exptl_absorpt_correction_T_max 0.948
_exptl_absorpt_correction_T_min 0.9
_exptl_absorpt_correction_type numerical
_exptl_absorpt_process_details
;
Crystal Faces plugin in Bruker APEX2 software
;
_exptl_crystal_colour colourless
_exptl_crystal_density_diffrn 1.606
_exptl_crystal_description block
_exptl_crystal_F_000 1208
_exptl_crystal_size_max 0.220
_exptl_crystal_size_mid 0.189
_exptl_crystal_size_min 0.139
_refine_diff_density_max 0.552
_refine_diff_density_min -0.454
_refine_diff_density_rms 0.061
_refine_ls_extinction_method none
_refine_ls_goodness_of_fit_ref 1.042
_refine_ls_hydrogen_treatment mixed
_refine_ls_matrix_type full
_refine_ls_number_parameters 378
_refine_ls_number_reflns 4313
_refine_ls_number_restraints 548
_refine_ls_restrained_S_all 1.329
_refine_ls_R_factor_all 0.0493
_refine_ls_R_factor_gt 0.0410
_refine_ls_shift/su_max 0.000
_refine_ls_shift/su_mean 0.000
_refine_ls_structure_factor_coef Fsqd
_refine_ls_weighting_details 'w=1/[\s^2^(Fo^2^)+(0.0413P)^2^+3.1294P] where P=(Fo^2^+2Fc^2^)/3'
_refine_ls_weighting_scheme calc
_refine_ls_wR_factor_gt 0.0957
_refine_ls_wR_factor_ref 0.1007
_reflns_Friedel_coverage 0.000
_reflns_number_gt 3661
_reflns_number_total 4313
_reflns_threshold_expression 'I > 2\s(I)'
_cod_data_source_file c8qo00955d2.cif
_cod_data_source_block SH-119a
_cod_original_sg_symbol_H-M 'P 21/n'
_cod_database_code 1554475
_publcif_datablock.id {63cffa51-b0e2-422c-be02-e5615ced5403}

_shelx_space_group_comment
;
The symmetry employed for this shelxl refinement is uniquely defined
by the following loop, which should always be used as a source of
symmetry information in preference to the above space-group names.
They are only intended as comments.
;
_shelx_estimated_absorpt_t_min 0.919
_shelx_estimated_absorpt_t_max 0.948

loop_
_space_group_symop_operation_xyz
'x, y, z'
'-x+1/2, y+1/2, -z+1/2'
'-x, -y, -z'
'x-1/2, -y-1/2, z-1/2'

loop_
_atom_site_label
_atom_site_type_symbol
_atom_site_fract_x
_atom_site_fract_y
_atom_site_fract_z
_atom_site_U_iso_or_equiv
_atom_site_adp_type
_atom_site_occupancy
_atom_site_site_symmetry_order
_atom_site_calc_flag
_atom_site_refinement_flags_posn
_atom_site_refinement_flags_adp
_atom_site_refinement_flags_occupancy
_atom_site_disorder_assembly
_atom_site_disorder_group
C1 C 0.6295(2) 0.74750(16) 0.24292(18) 0.0182(3) Uani 1 1 d . U . . .
C2 C 0.7012(2) 0.77344(16) 0.35478(18) 0.0177(4) Uani 1 1 d . U . . .
H2A H 0.780174 0.759630 0.368179 0.021 Uiso 1 1 calc R U . . .
H2B H 0.695494 0.840716 0.361640 0.021 Uiso 1 1 calc R U . . .
C3 C 0.67527(19) 0.72875(16) 0.43746(18) 0.0163(3) Uani 1 1 d . U . . .
C4 C 0.66051(19) 0.76083(16) 0.52095(18) 0.0161(3) Uani 1 1 d . U . . .
C5 C 0.65695(19) 0.60948(16) 0.52498(17) 0.0152(3) Uani 1 1 d . U . . .
C6 C 0.6572(2) 0.85519(16) 0.55661(18) 0.0181(4) Uani 1 1 d . U . . .
C7 C 0.7354(2) 0.91982(17) 0.55433(18) 0.0213(4) Uani 1 1 d . U . . .
H7 H 0.791533 0.902387 0.530909 0.026 Uiso 1 1 calc R U . . .
C8 C 0.7312(2) 1.00952(18) 0.58621(19) 0.0246(4) Uani 1 1 d . U . . .
H8 H 0.783037 1.053746 0.582580 0.030 Uiso 1 1 calc R U . . .
C9 C 0.6515(2) 1.03462(18) 0.62328(19) 0.0253(4) Uani 1 1 d . U . . .
H9 H 0.650078 1.095633 0.646647 0.030 Uiso 1 1 calc R U . . .
C10 C 0.5739(2) 0.97098(17) 0.62637(19) 0.0231(4) Uani 1 1 d . U . . .
H10 H 0.519194 0.988344 0.651655 0.028 Uiso 1 1 calc R U . . .
C11 C 0.5763(2) 0.88173(17) 0.59242(18) 0.0203(4) Uani 1 1 d . U . . .
H11 H 0.522273 0.838440 0.593624 0.024 Uiso 1 1 calc R U . . .
C12 C 0.64834(19) 0.51320(16) 0.54822(18) 0.0171(4) Uani 1 1 d . U . . .
C13 C 0.6569(2) 0.44503(16) 0.48183(18) 0.0186(4) Uani 1 1 d . U . . .
H13 H 0.670536 0.461338 0.422526 0.022 Uiso 1 1 calc R U . . .
C14 C 0.6454(2) 0.35329(17) 0.50295(19) 0.0202(4) Uani 1 1 d . U . . .
H14 H 0.651139 0.306747 0.458008 0.024 Uiso 1 1 calc R U . . .
C15 C 0.6255(2) 0.32958(17) 0.58958(19) 0.0203(4) Uani 1 1 d . U . . .
H15 H 0.617024 0.266818 0.603437 0.024 Uiso 1 1 calc R U . . .
C16 C 0.6179(2) 0.39701(17) 0.65602(19) 0.0200(4) Uani 1 1 d . U . . .
H16 H 0.604975 0.380181 0.715565 0.024 Uiso 1 1 calc R U . . .
C17 C 0.6290(2) 0.48879(17) 0.63609(18) 0.0191(4) Uani 1 1 d . U . . .
H17 H 0.623553 0.534903 0.681630 0.023 Uiso 1 1 calc R U . . .
C18 C 0.6396(2) 0.56961(18) 0.1638(2) 0.0255(4) Uani 1 1 d . U . . .
C19 C 0.5176(2) 0.90972(18) 0.1401(2) 0.0253(4) Uani 1 1 d . U . . .
F1 F 0.52937(14) 0.56316(11) 0.11694(15) 0.0451(5) Uani 1 1 d . U . . .
F2 F 0.68276(16) 0.52024(11) 0.10948(13) 0.0401(4) Uani 1 1 d . U . . .
F3 F 0.67321(15) 0.53157(10) 0.25697(12) 0.0350(4) Uani 1 1 d . U . . .
F4 F 0.56206(17) 0.90836(11) 0.07067(13) 0.0424(4) Uani 1 1 d . U . . .
F5 F 0.41805(14) 0.95076(11) 0.09810(13) 0.0397(4) Uani 1 1 d . U . . .
F6 F 0.58296(13) 0.96103(10) 0.21945(12) 0.0315(4) Uani 1 1 d . U . . .
N1 N 0.64944(16) 0.68346(13) 0.57459(15) 0.0153(3) Uani 1 1 d . U . . .
O1 O 0.67368(13) 0.63317(11) 0.44043(12) 0.0155(3) Uani 1 1 d . U . . .
O2 O 0.80522(16) 0.68080(14) 0.23250(17) 0.0354(5) Uani 1 1 d . U . . .
O3 O 0.64787(19) 0.71714(14) 0.06727(15) 0.0379(5) Uani 1 1 d . U . . .
O4 O 0.43382(16) 0.74791(13) 0.08907(15) 0.0350(5) Uani 1 1 d . U . . .
O5 O 0.45757(15) 0.81239(13) 0.26070(15) 0.0292(4) Uani 1 1 d . U . . .
S1 S 0.68710(5) 0.68980(4) 0.17334(5) 0.02121(16) Uani 1 1 d . U . . .
S2 S 0.50123(5) 0.79308(4) 0.18410(5) 0.01984(16) Uani 1 1 d . U . . .
S1S S 0.60507(9) 0.71513(7) 0.83757(8) 0.0146(2) Uani 0.5559(15) 1 d D U P A 1
O1S O 0.5780(3) 0.6933(2) 0.72389(17) 0.0188(5) Uani 0.5559(15) 1 d D U P A 1
C1S C 0.4855(5) 0.6540(4) 0.8266(4) 0.0191(7) Uani 0.5559(15) 1 d . U P A 1
H1P H 0.419582 0.693694 0.796328 0.029 Uiso 0.5559(15) 1 calc R U P A 1
H1Q H 0.493143 0.633507 0.895489 0.029 Uiso 0.5559(15) 1 calc R U P A 1
H1R H 0.476598 0.600423 0.781749 0.029 Uiso 0.5559(15) 1 calc R U P A 1
C2S C 0.5705(10) 0.8302(3) 0.8493(7) 0.0170(8) Uani 0.5559(15) 1 d D U P A 1
H2P H 0.620167 0.870935 0.831783 0.026 Uiso 0.5559(15) 1 calc R U P A 1
H2Q H 0.579288 0.841938 0.920721 0.026 Uiso 0.5559(15) 1 calc R U P A 1
H2R H 0.492653 0.841665 0.801754 0.026 Uiso 0.5559(15) 1 calc R U P A 1
S1T S 0.53131(11) 0.73477(9) 0.75377(10) 0.0163(3) Uani 0.4441(15) 1 d D U P A 2
O1T O 0.6396(3) 0.6943(3) 0.7543(3) 0.0165(6) Uani 0.4441(15) 1 d D U P A 2
C1T C 0.4925(6) 0.6679(4) 0.8634(5) 0.0157(9) Uani 0.4441(15) 1 d . U P A 2
H1S H 0.524181 0.605849 0.873683 0.024 Uiso 0.4441(15) 1 calc R U P A 2
H1T H 0.411013 0.664146 0.839812 0.024 Uiso 0.4441(15) 1 calc R U P A 2
H1U H 0.523895 0.701852 0.928976 0.024 Uiso 0.4441(15) 1 calc R U P A 2
C2T C 0.5744(13) 0.8292(4) 0.8387(9) 0.0170(9) Uani 0.4441(15) 1 d D U P A 2
H2S H 0.625979 0.808175 0.907545 0.026 Uiso 0.4441(15) 1 calc R U P A 2
H2T H 0.508897 0.857921 0.843899 0.026 Uiso 0.4441(15) 1 calc R U P A 2
H2U H 0.612450 0.873963 0.812096 0.026 Uiso 0.4441(15) 1 calc R U P A 2
H1N H 0.638(2) 0.6844(18) 0.626(2) 0.020 Uiso 1 1 d . U . . .

loop_
_atom_site_aniso_label
_atom_site_aniso_U_11
_atom_site_aniso_U_22
_atom_site_aniso_U_33
_atom_site_aniso_U_23
_atom_site_aniso_U_13
_atom_site_aniso_U_12
C1 0.0227(6) 0.0154(6) 0.0195(6) 0.0011(5) 0.0114(5) -0.0010(5)
C2 0.0214(7) 0.0152(7) 0.0171(7) 0.0007(6) 0.0082(6) -0.0026(6)
C3 0.0191(6) 0.0144(6) 0.0148(6) 0.0009(6) 0.0061(5) -0.0019(6)
C4 0.0190(6) 0.0153(6) 0.0133(6) 0.0015(6) 0.0057(5) -0.0011(6)
C5 0.0174(6) 0.0155(6) 0.0128(6) 0.0008(5) 0.0062(5) -0.0005(6)
C6 0.0229(7) 0.0161(7) 0.0138(6) 0.0013(6) 0.0057(6) 0.0004(6)
C7 0.0260(8) 0.0184(8) 0.0168(7) 0.0000(7) 0.0059(7) -0.0015(7)
C8 0.0301(8) 0.0190(8) 0.0198(8) -0.0001(7) 0.0048(7) -0.0021(7)
C9 0.0322(8) 0.0185(8) 0.0194(8) -0.0002(7) 0.0043(7) 0.0020(7)
C10 0.0295(8) 0.0193(8) 0.0180(8) 0.0014(7) 0.0069(7) 0.0046(7)
C11 0.0255(8) 0.0178(8) 0.0163(7) 0.0026(7) 0.0070(7) 0.0024(7)
C12 0.0181(6) 0.0169(7) 0.0152(6) 0.0010(6) 0.0054(6) 0.0001(6)
C13 0.0191(7) 0.0182(8) 0.0171(7) 0.0005(7) 0.0058(6) 0.0008(7)
C14 0.0203(8) 0.0178(8) 0.0196(8) 0.0001(7) 0.0049(7) 0.0008(7)
C15 0.0203(8) 0.0171(8) 0.0201(8) 0.0030(7) 0.0046(7) -0.0007(7)
C16 0.0214(8) 0.0189(8) 0.0180(8) 0.0033(7) 0.0061(7) -0.0014(7)
C17 0.0208(7) 0.0184(8) 0.0165(7) 0.0016(7) 0.0058(6) -0.0004(7)
C18 0.0361(7) 0.0191(7) 0.0255(7) -0.0020(6) 0.0166(6) 0.0020(7)
C19 0.0283(7) 0.0189(7) 0.0296(7) 0.0043(6) 0.0127(6) 0.0031(6)
F1 0.0333(9) 0.0230(8) 0.0639(11) -0.0079(8) 0.0038(8) -0.0032(7)
F2 0.0646(10) 0.0267(8) 0.0357(8) -0.0066(7) 0.0272(8) 0.0086(8)
F3 0.0612(10) 0.0207(8) 0.0241(8) 0.0027(6) 0.0183(7) 0.0006(7)
F4 0.0745(11) 0.0275(8) 0.0400(9) 0.0117(7) 0.0385(8) 0.0089(8)
F5 0.0356(9) 0.0239(8) 0.0477(9) 0.0086(7) 0.0045(7) 0.0087(7)
F6 0.0358(8) 0.0191(7) 0.0373(8) 0.0002(6) 0.0121(7) -0.0044(6)
N1 0.0186(7) 0.0156(7) 0.0121(6) 0.0016(6) 0.0066(6) -0.0010(6)
O1 0.0186(6) 0.0145(6) 0.0135(6) 0.0006(5) 0.0066(5) -0.0010(5)
O2 0.0271(9) 0.0314(10) 0.0534(11) -0.0094(9) 0.0221(8) -0.0008(8)
O3 0.0699(12) 0.0289(10) 0.0234(9) 0.0045(8) 0.0276(9) 0.0068(9)
O4 0.0304(9) 0.0221(9) 0.0337(10) 0.0001(8) -0.0067(8) 0.0000(8)
O5 0.0274(9) 0.0271(9) 0.0401(10) 0.0073(8) 0.0207(8) 0.0045(7)
S1 0.0302(3) 0.0182(3) 0.0222(3) 0.0001(2) 0.0177(3) 0.0000(2)
S2 0.0197(3) 0.0156(3) 0.0237(3) 0.0030(2) 0.0081(2) 0.0000(2)
S1S 0.0177(5) 0.0133(5) 0.0140(4) 0.0005(4) 0.0077(4) 0.0010(4)
O1S 0.0228(11) 0.0192(10) 0.0158(10) -0.0023(9) 0.0090(9) -0.0006(10)
C1S 0.0223(11) 0.0167(12) 0.0171(13) 0.0009(12) 0.0065(12) -0.0029(11)
C2S 0.0200(12) 0.0168(11) 0.0145(13) -0.0022(10) 0.0072(12) 0.0009(10)
S1T 0.0193(5) 0.0155(5) 0.0142(5) -0.0001(4) 0.0067(4) -0.0003(5)
O1T 0.0189(11) 0.0168(11) 0.0139(11) -0.0002(10) 0.0068(10) 0.0019(11)
C1T 0.0218(13) 0.0143(14) 0.0124(15) -0.0003(14) 0.0084(14) -0.0041(13)
C2T 0.0199(12) 0.0171(11) 0.0145(13) -0.0020(11) 0.0073(12) 0.0009(11)

loop_
_atom_type_symbol
_atom_type_description
_atom_type_scat_dispersion_real
_atom_type_scat_dispersion_imag
_atom_type_scat_source
C C 0.0033 0.0016 'International Tables Vol C Tables 4.2.6.8 and 6.1.1.4'
H H 0.0000 0.0000 'International Tables Vol C Tables 4.2.6.8 and 6.1.1.4'
F F 0.0171 0.0103 'International Tables Vol C Tables 4.2.6.8 and 6.1.1.4'
N N 0.0061 0.0033 'International Tables Vol C Tables 4.2.6.8 and 6.1.1.4'
O O 0.0106 0.0060 'International Tables Vol C Tables 4.2.6.8 and 6.1.1.4'
S S 0.1246 0.1234 'International Tables Vol C Tables 4.2.6.8 and 6.1.1.4'

loop_
_geom_angle_atom_site_label_1
_geom_angle_atom_site_label_2
_geom_angle_atom_site_label_3
_geom_angle
C2 C1 S1 119.65(18)
C2 C1 S2 119.33(18)
S1 C1 S2 120.08(15)
C3 C2 C1 117.6(2)
C3 C2 H2A 107.9
C1 C2 H2A 107.9
C3 C2 H2B 107.9
C1 C2 H2B 107.9
H2A C2 H2B 107.2
C4 C3 O1 108.1(2)
C4 C3 C2 133.4(2)
O1 C3 C2 118.2(2)
C3 C4 N1 105.9(2)
C3 C4 C6 131.0(2)
N1 C4 C6 123.2(2)
N1 C5 O1 109.6(2)
N1 C5 C12 130.2(2)
O1 C5 C12 120.2(2)
C11 C6 C7 119.1(2)
C11 C6 C4 120.9(2)
C7 C6 C4 120.0(2)
C8 C7 C6 120.2(2)
C8 C7 H7 119.9
C6 C7 H7 119.9
C9 C8 C7 120.2(2)
C9 C8 H8 119.9
C7 C8 H8 119.9
C8 C9 C10 120.2(2)
C8 C9 H9 119.9
C10 C9 H9 119.9
C9 C10 C11 119.9(2)
C9 C10 H10 120.1
C11 C10 H10 120.1
C10 C11 C6 120.5(2)
C10 C11 H11 119.7
C6 C11 H11 119.7
C13 C12 C17 120.0(2)
C13 C12 C5 120.0(2)
C17 C12 C5 120.0(2)
C14 C13 C12 119.7(2)
C14 C13 H13 120.1
C12 C13 H13 120.1
C15 C14 C13 120.1(2)
C15 C14 H14 120.0
C13 C14 H14 120.0
C16 C15 C14 120.3(2)
C16 C15 H15 119.8
C14 C15 H15 119.8
C17 C16 C15 120.4(2)
C17 C16 H16 119.8
C15 C16 H16 119.8
C16 C17 C12 119.6(2)
C16 C17 H17 120.2
C12 C17 H17 120.2
F1 C18 F3 109.0(2)
F1 C18 F2 107.5(2)
F3 C18 F2 107.1(2)
F1 C18 S1 111.71(18)
F3 C18 S1 110.92(18)
F2 C18 S1 110.38(18)
F4 C19 F6 107.8(2)
F4 C19 F5 108.5(2)
F6 C19 F5 107.7(2)
F4 C19 S2 112.16(18)
F6 C19 S2 110.89(18)
F5 C19 S2 109.77(18)
C5 N1 C4 109.3(2)
C5 N1 H1N 126(2)
C4 N1 H1N 125(2)
C5 O1 C3 107.11(17)
O3 S1 O2 118.98(13)
O3 S1 C1 114.43(12)
O2 S1 C1 109.56(12)
O3 S1 C18 102.71(12)
O2 S1 C18 101.93(12)
C1 S1 C18 107.57(12)
O4 S2 O5 120.77(13)
O4 S2 C1 113.35(12)
O5 S2 C1 108.95(12)
O4 S2 C19 102.69(12)
O5 S2 C19 101.82(12)
C1 S2 C19 107.62(12)
O1S S1S C1S 88.7(2)
O1S S1S C2S 109.6(3)
C1S S1S C2S 103.9(5)
S1S C1S H1P 109.5
S1S C1S H1Q 109.5
H1P C1S H1Q 109.5
S1S C1S H1R 109.5
H1P C1S H1R 109.5
H1Q C1S H1R 109.5
S1S C2S H2P 109.5
S1S C2S H2Q 109.5
H2P C2S H2Q 109.5
S1S C2S H2R 109.5
H2P C2S H2R 109.5
H2Q C2S H2R 109.5
O1T S1T C2T 104.7(5)
O1T S1T C1T 108.6(2)
C2T S1T C1T 88.2(5)
S1T C1T H1S 109.5
S1T C1T H1T 109.5
H1S C1T H1T 109.5
S1T C1T H1U 109.5
H1S C1T H1U 109.5
H1T C1T H1U 109.5
S1T C2T H2S 109.5
S1T C2T H2T 109.5
H2S C2T H2T 109.5
S1T C2T H2U 109.5
H2S C2T H2U 109.5
H2T C2T H2U 109.5

loop_
_geom_bond_atom_site_label_1
_geom_bond_atom_site_label_2
_geom_bond_distance
C1 C2 1.521(3)
C1 S1 1.678(2)
C1 S2 1.678(2)
C2 C3 1.485(3)
C2 H2A 0.9900
C2 H2B 0.9900
C3 C4 1.347(3)
C3 O1 1.393(3)
C4 N1 1.395(3)
C4 C6 1.469(3)
C5 N1 1.308(3)
C5 O1 1.337(3)
C5 C12 1.454(3)
C6 C11 1.393(4)
C6 C7 1.397(3)
C7 C8 1.389(4)
C7 H7 0.9500
C8 C9 1.385(4)
C8 H8 0.9500
C9 C10 1.385(4)
C9 H9 0.9500
C10 C11 1.389(3)
C10 H10 0.9500
C11 H11 0.9500
C12 C13 1.397(3)
C12 C17 1.403(3)
C13 C14 1.390(3)
C13 H13 0.9500
C14 C15 1.387(4)
C14 H14 0.9500
C15 C16 1.386(4)
C15 H15 0.9500
C16 C17 1.385(3)
C16 H16 0.9500
C17 H17 0.9500
C18 F1 1.323(3)
C18 F3 1.324(3)
C18 F2 1.328(3)
C18 S1 1.843(3)
C19 F4 1.321(3)
C19 F6 1.329(3)
C19 F5 1.332(3)
C19 S2 1.849(3)
N1 H1N 0.79(3)
O2 S1 1.433(2)
O3 S1 1.4262(19)
O4 S2 1.432(2)
O5 S2 1.4335(19)
S1S O1S 1.526(2)
S1S C1S 1.748(6)
S1S C2S 1.759(4)
C1S H1P 0.9800
C1S H1Q 0.9800
C1S H1R 0.9800
C2S H2P 0.9800
C2S H2Q 0.9800
C2S H2R 0.9800
S1T O1T 1.527(2)
S1T C2T 1.759(5)
S1T C1T 2.050(6)
C1T H1S 0.9800
C1T H1T 0.9800
C1T H1U 0.9800
C2T H2S 0.9800
C2T H2T 0.9800
C2T H2U 0.9800

loop_
_geom_torsion_atom_site_label_1
_geom_torsion_atom_site_label_2
_geom_torsion_atom_site_label_3
_geom_torsion_atom_site_label_4
_geom_torsion
S1 C1 C2 C3 -113.2(2)
S2 C1 C2 C3 77.9(3)
C1 C2 C3 C4 -131.5(3)
C1 C2 C3 O1 55.2(3)
O1 C3 C4 N1 -0.2(3)
C2 C3 C4 N1 -174.1(2)
O1 C3 C4 C6 178.8(2)
C2 C3 C4 C6 5.0(5)
C3 C4 C6 C11 136.2(3)
N1 C4 C6 C11 -44.9(3)
C3 C4 C6 C7 -43.4(4)
N1 C4 C6 C7 135.5(2)
C11 C6 C7 C8 -0.8(4)
C4 C6 C7 C8 178.8(2)
C6 C7 C8 C9 1.9(4)
C7 C8 C9 C10 -1.6(4)
C8 C9 C10 C11 0.2(4)
C9 C10 C11 C6 0.9(4)
C7 C6 C11 C10 -0.6(4)
C4 C6 C11 C10 179.8(2)
N1 C5 C12 C13 178.6(2)
O1 C5 C12 C13 -0.4(3)
N1 C5 C12 C17 0.0(4)
O1 C5 C12 C17 -179.0(2)
C17 C12 C13 C14 0.5(4)
C5 C12 C13 C14 -178.2(2)
C12 C13 C14 C15 0.0(4)
C13 C14 C15 C16 -0.5(4)
C14 C15 C16 C17 0.6(4)
C15 C16 C17 C12 -0.2(4)
C13 C12 C17 C16 -0.4(4)
C5 C12 C17 C16 178.2(2)
O1 C5 N1 C4 0.6(3)
C12 C5 N1 C4 -178.5(2)
C3 C4 N1 C5 -0.2(3)
C6 C4 N1 C5 -179.3(2)
N1 C5 O1 C3 -0.7(2)
C12 C5 O1 C3 178.5(2)
C4 C3 O1 C5 0.6(3)
C2 C3 O1 C5 175.5(2)
C2 C1 S1 O3 -141.86(19)
S2 C1 S1 O3 27.0(2)
C2 C1 S1 O2 -5.3(2)
S2 C1 S1 O2 163.51(15)
C2 C1 S1 C18 104.7(2)
S2 C1 S1 C18 -86.45(17)
F1 C18 S1 O3 -60.5(2)
F3 C18 S1 O3 177.59(18)
F2 C18 S1 O3 59.0(2)
F1 C18 S1 O2 175.74(19)
F3 C18 S1 O2 53.9(2)
F2 C18 S1 O2 -64.7(2)
F1 C18 S1 C1 60.5(2)
F3 C18 S1 C1 -61.3(2)
F2 C18 S1 C1 -179.92(18)
C2 C1 S2 O4 -166.57(18)
S1 C1 S2 O4 24.6(2)
C2 C1 S2 O5 -29.1(2)
S1 C1 S2 O5 162.10(14)
C2 C1 S2 C19 80.6(2)
S1 C1 S2 C19 -88.25(17)
F4 C19 S2 O4 -56.9(2)
F6 C19 S2 O4 -177.47(18)
F5 C19 S2 O4 63.7(2)
F4 C19 S2 O5 177.40(19)
F6 C19 S2 O5 56.9(2)
F5 C19 S2 O5 -62.0(2)
F4 C19 S2 C1 62.9(2)
F6 C19 S2 C1 -57.6(2)
F5 C19 S2 C1 -176.45(18)

loop_
_publcif_info_exptl_table_extra_item
sin_theta_over_lambda_max
